data_2020001
loop_
_publ_author_name
'Salian, Vinutha V.'
'Narayana, Badiadka'
'Yathirajan, Hemmige S.'
'Akkurt, Mehmet'
'\,Celik, \"Omer'
'Ersanl\?i, Cem C\"uneyt'
'Glidewell, Christopher'

_publ_section_title
;
 A chalcone showing positional disorder, two related diarylcyclohexenones
 showing enantiomeric disorder and a related hydroxyterphenyl, all derived
 from simple carbonyl precursors
;
_journal_coeditor_code SK3593
_journal_issue 7
_journal_name_full 'Acta Crystallographica Section C'
_journal_page_first
;
;
_journal_paper_doi 10.1107/S2053229615011961
_journal_volume 71
_journal_year 2015
_chemical_formula_iupac 'C21 H16 Br F O3'
_chemical_formula_moiety 'C21 H16 Br F O3'
_chemical_formula_sum 'C21 H16 Br F O3'
_chemical_formula_weight 415.24
_chemical_name_systematic
;
Ethyl 4''-bromo-4-fluoro-5'-hydroxy-1,1':3',1''-terphenyl-4'-carboxylate
;
_space_group_crystal_system triclinic
_space_group_IT_number 2
_space_group_name_Hall '-P 1'
_space_group_name_H-M_alt 'P -1'
_symmetry_space_group_name_Hall '-P 1'
_symmetry_space_group_name_H-M 'P -1'
_atom_sites_solution_hydrogens mixed
_audit_creation_method SHELXL-2014
_cell_angle_alpha 104.3320(10)
_cell_angle_beta 92.4670(10)
_cell_angle_gamma 94.5650(10)
_cell_formula_units_Z 4
_cell_length_a 10.0725(3)
_cell_length_b 12.5793(3)
_cell_length_c 14.9438(4)
_cell_measurement_reflns_used 13987
_cell_measurement_temperature 296(2)
_cell_measurement_theta_max 33.418
_cell_measurement_theta_min 1.678
_cell_volume 1824.84(9)
_computing_cell_refinement
;
SAINT (Bruker, 2007)
;
_computing_data_collection
;
APEX2 (Bruker, 2007)
;
_computing_data_reduction
;
SAINT (Bruker, 2007)
;
_computing_molecular_graphics
;
PLATON (Spek, 2009)
;
_computing_publication_material
;
SHELXL2014 (Sheldrick, 2015) and PLATON (Spek, 2009)
;
_computing_structure_refinement
;
SHELXL2014 (Sheldrick, 2015)
;
_computing_structure_solution
;
SHELXS97 (Sheldrick, 2008)
;
_diffrn_ambient_temperature 296(2)
_diffrn_measured_fraction_theta_full 0.998
_diffrn_measured_fraction_theta_max 0.997
_diffrn_measurement_device_type 'Bruker APEXII CCD'
_diffrn_measurement_method '\f and \w scans'
_diffrn_radiation_monochromator graphite
_diffrn_radiation_type MoK\a
_diffrn_radiation_wavelength 0.71073
_diffrn_reflns_av_R_equivalents 0.0340
_diffrn_reflns_limit_h_max 12
_diffrn_reflns_limit_h_min -13
_diffrn_reflns_limit_k_max 16
_diffrn_reflns_limit_k_min -16
_diffrn_reflns_limit_l_max 18
_diffrn_reflns_limit_l_min -19
_diffrn_reflns_number 34603
_diffrn_reflns_theta_full 25.242
_diffrn_reflns_theta_max 27.547
_diffrn_reflns_theta_min 1.678
_diffrn_standards_number 0
_exptl_absorpt_coefficient_mu 2.280
_exptl_absorpt_correction_T_max 0.358
_exptl_absorpt_correction_T_min 0.215
_exptl_absorpt_correction_type multi-scan
_exptl_absorpt_process_details
;
(SADABS; Sheldrick, 2003)
;
_exptl_crystal_colour colourless
_exptl_crystal_density_diffrn 1.511
_exptl_crystal_description block
_exptl_crystal_F_000 840
_exptl_crystal_size_max 0.450
_exptl_crystal_size_mid 0.450
_exptl_crystal_size_min 0.450
_refine_diff_density_max 0.615
_refine_diff_density_min -0.712
_refine_ls_extinction_coef 0.0048(6)
_refine_ls_extinction_expression Fc^*^=kFc[1+0.001xFc^2^\l^3^/sin(2\q)]^-1/4^
_refine_ls_extinction_method
;
SHELXL2014 (Sheldrick, 2015)
;
_refine_ls_goodness_of_fit_ref 1.032
_refine_ls_hydrogen_treatment mixed
_refine_ls_matrix_type full
_refine_ls_number_parameters 478
_refine_ls_number_reflns 8396
_refine_ls_number_restraints 0
_refine_ls_restrained_S_all 1.032
_refine_ls_R_factor_all 0.0771
_refine_ls_R_factor_gt 0.0426
_refine_ls_shift/su_max 0.001
_refine_ls_shift/su_mean 0.000
_refine_ls_structure_factor_coef Fsqd
_refine_ls_weighting_details 'w=1/[\s^2^(Fo^2^)+(0.0477P)^2^+0.8208P] where P=(Fo^2^+2Fc^2^)/3'
_refine_ls_weighting_scheme calc
_refine_ls_wR_factor_gt 0.1030
_refine_ls_wR_factor_ref 0.1176
_reflns_number_gt 5320
_reflns_number_total 8396
_reflns_threshold_expression I>2\s(I)
_cod_data_source_file sk3593sup1.cif
_cod_data_source_block IV
_cod_database_code 2020001
_shelx_space_group_comment
;
The symmetry employed for this shelxl refinement is uniquely defined
by the following loop, which should always be used as a source of
symmetry information in preference to the above space-group names.
They are only intended as comments.
;
_shelx_estimated_absorpt_t_min 0.427
_shelx_estimated_absorpt_t_max 0.427
_shelxl_version_number 2.014

loop_
_space_group_symop_operation_xyz
'x, y, z'
'-x, -y, -z'

loop_
_atom_site_type_symbol
_atom_site_label
_atom_site_fract_x
_atom_site_fract_y
_atom_site_fract_z
_atom_site_U_iso_or_equiv
_atom_site_adp_type
_atom_site_calc_flag
_atom_site_occupancy
C C111 0.7438(3) 0.4110(2) 0.02870(16) 0.0537(6) Uani d 1
C C112 0.6640(3) 0.3319(2) 0.05730(18) 0.0627(7) Uani d 1
H H112 0.5865 0.3515 0.0862 0.075 Uiso calc 1
C C113 0.6970(3) 0.2254(3) 0.0438(2) 0.0730(9) Uani d 1
H H113 0.6437 0.1735 0.0643 0.088 Uiso calc 1
C C114 0.8098(3) 0.1976(3) -0.0004(2) 0.0712(8) Uani d 1
F F114 0.8412(2) 0.09202(16) -0.01424(15) 0.1008(7) Uani d 1
C C115 0.8904(3) 0.2710(3) -0.0308(2) 0.0728(8) Uani d 1
H H115 0.9665 0.2496 -0.0609 0.087 Uiso calc 1
C C116 0.8573(3) 0.3777(3) -0.01614(18) 0.0634(7) Uani d 1
H H116 0.9120 0.4287 -0.0367 0.076 Uiso calc 1
C C121 0.7093(3) 0.5255(2) 0.04528(17) 0.0534(6) Uani d 1
C C122 0.6388(3) 0.5722(2) 0.12179(17) 0.0517(6) Uani d 1
H H122 0.6144 0.5298 0.1624 0.062 Uiso calc 1
C C123 0.6043(2) 0.6786(2) 0.13892(17) 0.0500(6) Uani d 1
C C124 0.6402(3) 0.7445(2) 0.07832(19) 0.0573(7) Uani d 1
C C125 0.7146(3) 0.6980(3) 0.0033(2) 0.0667(8) Uani d 1
C C126 0.7472(3) 0.5915(3) -0.01258(18) 0.0626(7) Uani d 1
H H126 0.7958 0.5630 -0.0632 0.075 Uiso calc 1
O O125 0.7573(3) 0.7555(2) -0.05715(18) 0.0963(9) Uani d 1
H H125 0.715(5) 0.813(4) -0.045(4) 0.145 Uiso d 1
C C131 0.5319(3) 0.7191(2) 0.22405(17) 0.0485(6) Uani d 1
C C132 0.5948(3) 0.7925(2) 0.30136(18) 0.0541(6) Uani d 1
H H132 0.6839 0.8179 0.3003 0.065 Uiso calc 1
C C133 0.5281(3) 0.8288(2) 0.38011(19) 0.0632(7) Uani d 1
H H133 0.5715 0.8786 0.4316 0.076 Uiso calc 1
C C134 0.3983(3) 0.7912(2) 0.3821(2) 0.0625(8) Uani d 1
Br Br13 0.30565(5) 0.84128(4) 0.49028(3) 0.10301(18) Uani d 1
C C135 0.3335(3) 0.7169(3) 0.3080(2) 0.0788(9) Uani d 1
H H135 0.2450 0.6909 0.3104 0.095 Uiso calc 1
C C136 0.4015(3) 0.6805(3) 0.2290(2) 0.0720(8) Uani d 1
H H136 0.3581 0.6290 0.1785 0.086 Uiso calc 1
C C127 0.5985(3) 0.8562(3) 0.0855(2) 0.0678(8) Uani d 1
O O127 0.6350(3) 0.9124(2) 0.03382(19) 0.0978(8) Uani d 1
O O128 0.5159(2) 0.88957(17) 0.14927(15) 0.0712(6) Uani d 1
C C128 0.4673(4) 0.9966(3) 0.1563(3) 0.0845(10) Uani d 1
H H18A 0.4197 0.9979 0.0988 0.101 Uiso calc 1
H H18B 0.5412 1.0537 0.1691 0.101 Uiso calc 1
C C129 0.3772(5) 1.0151(4) 0.2325(3) 0.1152(15) Uani d 1
H H19A 0.4265 1.0176 0.2895 0.173 Uiso calc 1
H H19B 0.3071 0.9560 0.2205 0.173 Uiso calc 1
H H19C 0.3391 1.0837 0.2371 0.173 Uiso calc 1
C C211 0.9069(3) 0.2370(2) 0.25683(17) 0.0515(6) Uani d 1
C C212 0.8119(3) 0.1662(2) 0.2821(2) 0.0629(7) Uani d 1
H H212 0.7443 0.1953 0.3184 0.076 Uiso calc 1
C C213 0.8150(4) 0.0540(3) 0.2549(2) 0.0757(9) Uani d 1
H H213 0.7511 0.0073 0.2729 0.091 Uiso calc 1
C C214 0.9137(4) 0.0125(3) 0.2008(2) 0.0767(9) Uani d 1
F F214 0.9156(3) -0.09838(16) 0.17351(16) 0.1110(7) Uani d 1
C C215 1.0078(4) 0.0784(3) 0.1735(2) 0.0808(10) Uani d 1
H H215 1.0734 0.0478 0.1359 0.097 Uiso calc 1
C C216 1.0058(3) 0.1906(3) 0.2016(2) 0.0684(8) Uani d 1
H H216 1.0711 0.2361 0.1835 0.082 Uiso calc 1
C C221 0.9022(2) 0.3578(2) 0.28631(16) 0.0475(6) Uani d 1
C C222 0.8445(2) 0.40629(19) 0.36756(16) 0.0451(5) Uani d 1
H H222 0.8097 0.3613 0.4034 0.054 Uiso calc 1
C C223 0.8368(2) 0.51852(19) 0.39710(16) 0.0423(5) Uani d 1
C C224 0.8946(2) 0.5873(2) 0.34509(17) 0.0469(6) Uani d 1
C C225 0.9489(3) 0.5377(2) 0.26158(17) 0.0547(6) Uani d 1
C C226 0.9521(3) 0.4251(2) 0.23327(17) 0.0531(6) Uani d 1
H H226 0.9884 0.3941 0.1776 0.064 Uiso calc 1
O O225 1.0025(2) 0.59677(19) 0.20535(15) 0.0769(6) Uani d 1
H H225 0.990(4) 0.662(3) 0.234(3) 0.115 Uiso d 1
C C231 0.7598(2) 0.55789(18) 0.47978(16) 0.0416(5) Uani d 1
C C232 0.6439(2) 0.60762(19) 0.47208(18) 0.0490(6) Uani d 1
H H232 0.6170 0.6203 0.4156 0.059 Uiso calc 1
C C233 0.5676(3) 0.6387(2) 0.54666(19) 0.0535(6) Uani d 1
H H233 0.4894 0.6716 0.5407 0.064 Uiso calc 1
C C234 0.6081(2) 0.62052(19) 0.62961(18) 0.0494(6) Uani d 1
Br Br23 0.50253(4) 0.66094(3) 0.73227(2) 0.08328(15) Uani d 1
C C235 0.7215(3) 0.5699(2) 0.63936(18) 0.0586(7) Uani d 1
H H235 0.7474 0.5571 0.6960 0.070 Uiso calc 1
C C236 0.7967(3) 0.5382(2) 0.56382(18) 0.0535(6) Uani d 1
H H236 0.8732 0.5031 0.5696 0.064 Uiso calc 1
C C227 0.9102(3) 0.7084(2) 0.3756(2) 0.0574(7) Uani d 1
O O227 0.9440(3) 0.76698(18) 0.32523(17) 0.0903(7) Uani d 1
O O228 0.8893(2) 0.74953(15) 0.46187(15) 0.0705(6) Uani d 1
C C228 0.9047(4) 0.8684(2) 0.4957(3) 0.0862(11) Uani d 1
H H28A 0.9984 0.8952 0.5017 0.103 Uiso calc 1
H H28B 0.8589 0.9019 0.4527 0.103 Uiso calc 1
C C229 0.8482(5) 0.8968(3) 0.5846(3) 0.1020(13) Uani d 1
H H29A 0.8934 0.8627 0.6264 0.153 Uiso calc 1
H H29B 0.7551 0.8714 0.5778 0.153 Uiso calc 1
H H29C 0.8587 0.9754 0.6088 0.153 Uiso calc 1

loop_
_atom_site_aniso_label
_atom_site_aniso_U_11
_atom_site_aniso_U_22
_atom_site_aniso_U_33
_atom_site_aniso_U_12
_atom_site_aniso_U_13
_atom_site_aniso_U_23
C111 0.0517(15) 0.0693(17) 0.0351(12) -0.0027(12) 0.0084(11) 0.0054(12)
C112 0.0617(17) 0.0742(19) 0.0483(15) -0.0008(14) 0.0178(13) 0.0079(13)
C113 0.086(2) 0.069(2) 0.0596(18) -0.0056(16) 0.0182(16) 0.0083(15)
C114 0.085(2) 0.0658(19) 0.0544(17) 0.0069(16) 0.0114(16) -0.0013(14)
F114 0.1267(18) 0.0747(13) 0.0961(15) 0.0228(12) 0.0301(13) 0.0041(11)
C115 0.0664(19) 0.083(2) 0.0572(17) 0.0068(16) 0.0180(15) -0.0058(15)
C116 0.0589(17) 0.0757(19) 0.0485(15) -0.0044(14) 0.0148(13) 0.0036(13)
C121 0.0456(14) 0.0735(18) 0.0412(13) -0.0025(12) 0.0055(11) 0.0169(12)
C122 0.0563(15) 0.0598(16) 0.0416(13) 0.0000(12) 0.0119(11) 0.0177(11)
C123 0.0446(14) 0.0647(16) 0.0441(13) -0.0019(11) 0.0037(11) 0.0218(12)
C124 0.0512(15) 0.0737(18) 0.0557(16) 0.0027(13) 0.0047(12) 0.0331(14)
C125 0.0587(17) 0.097(2) 0.0564(17) 0.0012(16) 0.0095(13) 0.0435(16)
C126 0.0564(16) 0.091(2) 0.0439(14) 0.0041(15) 0.0154(12) 0.0228(14)
O125 0.0996(19) 0.131(2) 0.0887(17) 0.0189(15) 0.0418(14) 0.0760(17)
C131 0.0517(15) 0.0508(14) 0.0489(14) 0.0057(11) 0.0074(11) 0.0226(12)
C132 0.0569(16) 0.0552(15) 0.0533(15) 0.0033(12) -0.0006(12) 0.0210(13)
C133 0.081(2) 0.0573(16) 0.0514(16) 0.0156(15) -0.0026(14) 0.0124(13)
C134 0.080(2) 0.0639(17) 0.0543(16) 0.0300(15) 0.0203(15) 0.0257(14)
Br13 0.1318(4) 0.1190(3) 0.0773(3) 0.0688(3) 0.0504(2) 0.0354(2)
C135 0.0612(19) 0.091(2) 0.085(2) 0.0021(17) 0.0275(17) 0.021(2)
C136 0.0597(18) 0.083(2) 0.0641(18) -0.0120(15) 0.0101(14) 0.0052(16)
C127 0.0573(18) 0.086(2) 0.073(2) 0.0034(15) -0.0009(15) 0.0463(18)
O127 0.0971(18) 0.1112(19) 0.119(2) 0.0211(14) 0.0313(15) 0.0844(17)
O128 0.0809(14) 0.0709(13) 0.0776(14) 0.0185(11) 0.0125(11) 0.0435(11)
C128 0.087(2) 0.074(2) 0.109(3) 0.0179(18) 0.000(2) 0.051(2)
C129 0.134(4) 0.099(3) 0.134(4) 0.058(3) 0.041(3) 0.050(3)
C211 0.0549(15) 0.0559(15) 0.0410(13) 0.0077(12) 0.0082(11) 0.0056(11)
C212 0.0696(18) 0.0532(16) 0.0631(17) 0.0081(13) 0.0174(14) 0.0063(13)
C213 0.089(2) 0.0580(18) 0.075(2) 0.0023(16) 0.0127(18) 0.0077(15)
C214 0.100(3) 0.0544(18) 0.068(2) 0.0187(17) 0.0026(18) -0.0041(15)
F214 0.148(2) 0.0594(11) 0.1143(17) 0.0280(12) 0.0165(15) -0.0069(11)
C215 0.088(2) 0.075(2) 0.071(2) 0.0286(18) 0.0179(18) -0.0044(17)
C216 0.073(2) 0.0720(19) 0.0576(17) 0.0136(15) 0.0193(14) 0.0061(14)
C221 0.0426(13) 0.0579(15) 0.0418(13) 0.0043(11) 0.0049(10) 0.0119(11)
C222 0.0449(13) 0.0481(13) 0.0452(13) 0.0044(10) 0.0126(10) 0.0156(11)
C223 0.0388(12) 0.0455(13) 0.0455(13) 0.0064(10) 0.0072(10) 0.0153(10)
C224 0.0423(13) 0.0512(14) 0.0512(14) 0.0028(10) 0.0063(10) 0.0206(11)
C225 0.0506(15) 0.0712(18) 0.0468(14) -0.0037(12) 0.0068(11) 0.0261(13)
C226 0.0537(15) 0.0663(17) 0.0378(13) 0.0015(12) 0.0103(11) 0.0105(12)
O225 0.0946(16) 0.0837(15) 0.0603(13) -0.0087(13) 0.0263(11) 0.0351(11)
C231 0.0397(12) 0.0374(12) 0.0499(13) 0.0035(9) 0.0111(10) 0.0138(10)
C232 0.0523(15) 0.0471(13) 0.0546(14) 0.0129(11) 0.0106(11) 0.0224(11)
C233 0.0475(14) 0.0513(14) 0.0679(17) 0.0177(11) 0.0158(12) 0.0206(13)
C234 0.0479(14) 0.0447(13) 0.0543(15) 0.0053(11) 0.0186(11) 0.0071(11)
Br23 0.0795(2) 0.1001(3) 0.0700(2) 0.02292(18) 0.03781(17) 0.01091(18)
C235 0.0568(16) 0.0752(18) 0.0465(14) 0.0126(14) 0.0081(12) 0.0177(13)
C236 0.0439(14) 0.0662(16) 0.0549(15) 0.0171(12) 0.0088(11) 0.0188(13)
C227 0.0509(15) 0.0558(15) 0.0710(19) 0.0029(12) 0.0118(13) 0.0255(14)
O227 0.119(2) 0.0675(13) 0.0990(17) 0.0002(13) 0.0289(15) 0.0482(13)
O228 0.0878(15) 0.0432(10) 0.0787(14) -0.0063(9) 0.0260(11) 0.0122(9)
C228 0.097(3) 0.0420(16) 0.114(3) -0.0059(16) 0.025(2) 0.0098(17)
C229 0.150(4) 0.070(2) 0.078(2) 0.011(2) 0.004(2) 0.0029(19)

loop_
_atom_type_symbol
_atom_type_description
_atom_type_scat_dispersion_real
_atom_type_scat_dispersion_imag
_atom_type_scat_source
C C 0.0033 0.0016 'International Tables Vol C Tables 4.2.6.8 and 6.1.1.4'
H H 0.0000 0.0000 'International Tables Vol C Tables 4.2.6.8 and 6.1.1.4'
O O 0.0106 0.0060 'International Tables Vol C Tables 4.2.6.8 and 6.1.1.4'
F F 0.0171 0.0103 'International Tables Vol C Tables 4.2.6.8 and 6.1.1.4'
Br Br -0.2901 2.4595 'International Tables Vol C Tables 4.2.6.8 and 6.1.1.4'

loop_
_geom_angle_atom_site_label_1
_geom_angle_atom_site_label_2
_geom_angle_atom_site_label_3
_geom_angle
C112 C111 C116 117.4(3)
C112 C111 C121 121.2(2)
C116 C111 C121 121.4(2)
C113 C112 C111 121.6(3)
C113 C112 H112 119.2
C111 C112 H112 119.2
C114 C113 C112 118.4(3)
C114 C113 H113 120.8
C112 C113 H113 120.8
C115 C114 F114 119.3(3)
C115 C114 C113 122.6(3)
F114 C114 C113 118.1(3)
C114 C115 C116 118.6(3)
C114 C115 H115 120.7
C116 C115 H115 120.7
C115 C116 C111 121.4(3)
C115 C116 H116 119.3
C111 C116 H116 119.3
C126 C121 C122 117.6(3)
C126 C121 C111 121.6(2)
C122 C121 C111 120.8(2)
C123 C122 C121 122.2(2)
C123 C122 H122 118.9
C121 C122 H122 118.9
C122 C123 C124 119.9(2)
C122 C123 C131 116.8(2)
C124 C123 C131 123.3(2)
C125 C124 C123 117.5(3)
C125 C124 C127 118.1(2)
C123 C124 C127 124.3(3)
O125 C125 C126 116.5(3)
O125 C125 C124 122.0(3)
C126 C125 C124 121.5(2)
C125 C126 C121 121.3(3)
C125 C126 H126 119.4
C121 C126 H126 119.4
C125 O125 H125 104(3)
C136 C131 C132 117.9(2)
C136 C131 C123 120.7(2)
C132 C131 C123 121.3(2)
C133 C132 C131 121.2(3)
C133 C132 H132 119.4
C131 C132 H132 119.4
C134 C133 C132 119.5(3)
C134 C133 H133 120.2
C132 C133 H133 120.2
C133 C134 C135 121.1(3)
C133 C134 Br13 119.7(2)
C135 C134 Br13 119.1(2)
C134 C135 C136 119.0(3)
C134 C135 H135 120.5
C136 C135 H135 120.5
C131 C136 C135 121.2(3)
C131 C136 H136 119.4
C135 C136 H136 119.4
O127 C127 O128 121.9(3)
O127 C127 C124 122.6(3)
O128 C127 C124 115.4(2)
C127 O128 C128 117.5(2)
O128 C128 C129 107.1(3)
O128 C128 H18A 110.3
C129 C128 H18A 110.3
O128 C128 H18B 110.3
C129 C128 H18B 110.3
H18A C128 H18B 108.6
C128 C129 H19A 109.5
C128 C129 H19B 109.5
H19A C129 H19B 109.5
C128 C129 H19C 109.5
H19A C129 H19C 109.5
H19B C129 H19C 109.5
C212 C211 C216 117.7(3)
C212 C211 C221 121.0(2)
C216 C211 C221 121.2(2)
C213 C212 C211 121.6(3)
C213 C212 H212 119.2
C211 C212 H212 119.2
C214 C213 C212 118.5(3)
C214 C213 H213 120.7
C212 C213 H213 120.7
C215 C214 F214 119.7(3)
C215 C214 C213 122.1(3)
F214 C214 C213 118.3(3)
C214 C215 C216 119.5(3)
C214 C215 H215 120.3
C216 C215 H215 120.3
C215 C216 C211 120.7(3)
C215 C216 H216 119.7
C211 C216 H216 119.7
C226 C221 C222 118.1(2)
C226 C221 C211 121.0(2)
C222 C221 C211 120.8(2)
C223 C222 C221 122.7(2)
C223 C222 H222 118.7
C221 C222 H222 118.7
C222 C223 C224 118.8(2)
C222 C223 C231 116.86(19)
C224 C223 C231 124.2(2)
C225 C224 C223 118.3(2)
C225 C224 C227 117.5(2)
C223 C224 C227 124.1(2)
O225 C225 C226 116.3(2)
O225 C225 C224 122.6(3)
C226 C225 C224 121.1(2)
C221 C226 C225 120.9(2)
C221 C226 H226 119.6
C225 C226 H226 119.6
C225 O225 H225 102(3)
C236 C231 C232 118.5(2)
C236 C231 C223 120.9(2)
C232 C231 C223 120.3(2)
C233 C232 C231 121.0(2)
C233 C232 H232 119.5
C231 C232 H232 119.5
C234 C233 C232 119.2(2)
C234 C233 H233 120.4
C232 C233 H233 120.4
C233 C234 C235 121.3(2)
C233 C234 Br23 119.57(18)
C235 C234 Br23 119.1(2)
C234 C235 C236 118.9(2)
C234 C235 H235 120.5
C236 C235 H235 120.5
C231 C236 C235 120.9(2)
C231 C236 H236 119.5
C235 C236 H236 119.5
O227 C227 O228 121.6(3)
O227 C227 C224 123.2(3)
O228 C227 C224 115.2(2)
C227 O228 C228 117.4(2)
C229 C228 O228 108.1(3)
C229 C228 H28A 110.1
O228 C228 H28A 110.1
C229 C228 H28B 110.1
O228 C228 H28B 110.1
H28A C228 H28B 108.4
C228 C229 H29A 109.5
C228 C229 H29B 109.5
H29A C229 H29B 109.5
C228 C229 H29C 109.5
H29A C229 H29C 109.5
H29B C229 H29C 109.5

loop_
_geom_bond_atom_site_label_1
_geom_bond_atom_site_label_2
_geom_bond_distance
C111 C112 1.389(4)
C111 C116 1.391(4)
C111 C121 1.473(4)
C112 C113 1.375(4)
C112 H112 0.9300
C113 C114 1.365(4)
C113 H113 0.9300
C114 C115 1.356(4)
C114 F114 1.357(4)
C115 C116 1.376(4)
C115 H115 0.9300
C116 H116 0.9300
C121 C126 1.384(4)
C121 C122 1.400(3)
C122 C123 1.375(4)
C122 H122 0.9300
C123 C124 1.410(3)
C123 C131 1.492(3)
C124 C125 1.406(4)
C124 C127 1.478(4)
C125 O125 1.353(3)
C125 C126 1.371(4)
C126 H126 0.9300
O125 H125 0.85(5)
C131 C136 1.375(4)
C131 C132 1.380(4)
C132 C133 1.377(4)
C132 H132 0.9300
C133 C134 1.358(4)
C133 H133 0.9300
C134 C135 1.362(5)
C134 Br13 1.897(3)
C135 C136 1.388(4)
C135 H135 0.9300
C136 H136 0.9300
C127 O127 1.219(3)
C127 O128 1.304(4)
O128 C128 1.450(4)
C128 C129 1.472(5)
C128 H18A 0.9700
C128 H18B 0.9700
C129 H19A 0.9600
C129 H19B 0.9600
C129 H19C 0.9600
C211 C212 1.384(4)
C211 C216 1.392(4)
C211 C221 1.478(4)
C212 C213 1.372(4)
C212 H212 0.9300
C213 C214 1.363(5)
C213 H213 0.9300
C214 C215 1.352(5)
C214 F214 1.355(3)
C215 C216 1.371(4)
C215 H215 0.9300
C216 H216 0.9300
C221 C226 1.377(3)
C221 C222 1.391(3)
C222 C223 1.380(3)
C222 H222 0.9300
C223 C224 1.409(3)
C223 C231 1.488(3)
C224 C225 1.405(4)
C224 C227 1.471(4)
C225 O225 1.354(3)
C225 C226 1.378(4)
C226 H226 0.9300
O225 H225 0.85(4)
C231 C236 1.380(3)
C231 C232 1.381(3)
C232 C233 1.375(3)
C232 H232 0.9300
C233 C234 1.366(4)
C233 H233 0.9300
C234 C235 1.371(4)
C234 Br23 1.893(2)
C235 C236 1.380(3)
C235 H235 0.9300
C236 H236 0.9300
C227 O227 1.217(3)
C227 O228 1.298(3)
O228 C228 1.449(3)
C228 C229 1.442(5)
C228 H28A 0.9700
C228 H28B 0.9700
C229 H29A 0.9600
C229 H29B 0.9600
C229 H29C 0.9600

loop_
_geom_hbond_atom_site_label_D
_geom_hbond_atom_site_label_H
_geom_hbond_atom_site_label_A
_geom_hbond_site_symmetry_A
_geom_hbond_distance_DH
_geom_hbond_distance_HA
_geom_hbond_distance_DA
_geom_hbond_angle_DHA
_geom_hbond_publ_flag
O125 H125 O127 . 0.85(5) 1.76(5) 2.542(4) 151(5) no
O225 H225 O227 . 0.85(4) 1.75(4) 2.556(3) 157(4) no
C128 H18A O127 2_675 0.97 2.57 3.463(5) 153 no
C236 H236 Cg3 2_766 0.93 2.78 3.541(3) 140 no

loop_
_geom_torsion_atom_site_label_1
_geom_torsion_atom_site_label_2
_geom_torsion_atom_site_label_3
_geom_torsion_atom_site_label_4
_geom_torsion
C116 C111 C112 C113 1.4(4)
C121 C111 C112 C113 -178.6(3)
C111 C112 C113 C114 -1.2(5)
C112 C113 C114 C115 0.4(5)
C112 C113 C114 F114 -179.4(3)
F114 C114 C115 C116 -179.9(3)
C113 C114 C115 C116 0.3(5)
C114 C115 C116 C111 -0.1(5)
C112 C111 C116 C115 -0.7(4)
C121 C111 C116 C115 179.3(3)
C112 C111 C121 C126 -151.8(3)
C116 C111 C121 C126 28.2(4)
C112 C111 C121 C122 29.5(4)
C116 C111 C121 C122 -150.5(3)
C126 C121 C122 C123 1.7(4)
C111 C121 C122 C123 -179.6(2)
C121 C122 C123 C124 -0.1(4)
C121 C122 C123 C131 -178.6(2)
C122 C123 C124 C125 -1.9(4)
C131 C123 C124 C125 176.6(2)
C122 C123 C124 C127 174.5(3)
C131 C123 C124 C127 -7.0(4)
C123 C124 C125 O125 -178.0(3)
C127 C124 C125 O125 5.4(4)
C123 C124 C125 C126 2.2(4)
C127 C124 C125 C126 -174.4(3)
O125 C125 C126 C121 179.6(3)
C124 C125 C126 C121 -0.6(5)
C122 C121 C126 C125 -1.3(4)
C111 C121 C126 C125 179.9(3)
C122 C123 C131 C136 -71.5(3)
C124 C123 C131 C136 110.0(3)
C122 C123 C131 C132 105.8(3)
C124 C123 C131 C132 -72.7(3)
C136 C131 C132 C133 -2.0(4)
C123 C131 C132 C133 -179.4(2)
C131 C132 C133 C134 0.4(4)
C132 C133 C134 C135 1.0(4)
C132 C133 C134 Br13 -179.81(19)
C133 C134 C135 C136 -0.9(5)
Br13 C134 C135 C136 180.0(3)
C132 C131 C136 C135 2.2(5)
C123 C131 C136 C135 179.6(3)
C134 C135 C136 C131 -0.8(5)
C125 C124 C127 O127 -6.1(5)
C123 C124 C127 O127 177.5(3)
C125 C124 C127 O128 171.7(3)
C123 C124 C127 O128 -4.7(4)
O127 C127 O128 C128 0.6(5)
C124 C127 O128 C128 -177.3(3)
C127 O128 C128 C129 -179.9(3)
C216 C211 C212 C213 0.7(4)
C221 C211 C212 C213 179.7(3)
C211 C212 C213 C214 -0.7(5)
C212 C213 C214 C215 -0.1(5)
C212 C213 C214 F214 -179.5(3)
F214 C214 C215 C216 -179.7(3)
C213 C214 C215 C216 0.8(6)
C214 C215 C216 C211 -0.8(5)
C212 C211 C216 C215 0.1(4)
C221 C211 C216 C215 -178.9(3)
C212 C211 C221 C226 -150.9(3)
C216 C211 C221 C226 28.0(4)
C212 C211 C221 C222 27.7(4)
C216 C211 C221 C222 -153.3(3)
C226 C221 C222 C223 -0.7(4)
C211 C221 C222 C223 -179.3(2)
C221 C222 C223 C224 -2.8(4)
C221 C222 C223 C231 173.7(2)
C222 C223 C224 C225 4.6(3)
C231 C223 C224 C225 -171.5(2)
C222 C223 C224 C227 -171.0(2)
C231 C223 C224 C227 12.9(4)
C223 C224 C225 O225 177.7(2)
C227 C224 C225 O225 -6.4(4)
C223 C224 C225 C226 -3.3(4)
C227 C224 C225 C226 172.6(2)
C222 C221 C226 C225 2.2(4)
C211 C221 C226 C225 -179.2(2)
O225 C225 C226 C221 178.9(2)
C224 C225 C226 C221 -0.2(4)
C222 C223 C231 C236 60.2(3)
C224 C223 C231 C236 -123.6(3)
C222 C223 C231 C232 -114.8(3)
C224 C223 C231 C232 61.4(3)
C236 C231 C232 C233 1.1(4)
C223 C231 C232 C233 176.2(2)
C231 C232 C233 C234 0.5(4)
C232 C233 C234 C235 -1.5(4)
C232 C233 C234 Br23 -179.07(19)
C233 C234 C235 C236 0.9(4)
Br23 C234 C235 C236 178.5(2)
C232 C231 C236 C235 -1.6(4)
C223 C231 C236 C235 -176.7(2)
C234 C235 C236 C231 0.7(4)
C225 C224 C227 O227 14.3(4)
C223 C224 C227 O227 -170.1(3)
C225 C224 C227 O228 -163.6(2)
C223 C224 C227 O228 12.0(4)
O227 C227 O228 C228 1.5(4)
C224 C227 O228 C228 179.4(3)
C227 O228 C228 C229 167.1(3)

_cod_database_fobs_code 2020001
